data_7711634
loop_
_publ_author_name
'Velazquez-Garcia, Jose de Jesus'
'Basuroy, Krishnayan'
'Storozhuk, Darina'
'Wong, Joanne'
'Demeshko, Serhiy'
'Meyer, Franc'
'Henning, Robert'
'Techert, Simone'

_publ_section_title
;
 Short- <i>vs</i>. long-range elastic distortion: structural dynamics of a
 [2 \\times 2] tetrairon(II) spin crossover grid complex observed by
 time-resolved X-Ray crystallography.
;
_journal_name_full 'Dalton transactions (Cambridge, England : 2003)'
_journal_paper_doi 10.1039/d2dt02638d
_journal_year 2022
_chemical_formula_moiety 'C96 H68 Fe4 N24, 4(B F4), 2(C2 H3 N)'
_chemical_formula_sum 'C100 H74 B4 F16 Fe4 N26'
_chemical_formula_weight 2210.49
_chemical_properties_physical Air-sensitive
_space_group_crystal_system monoclinic
_space_group_IT_number 15
_space_group_name_Hall '-C 2yc'
_space_group_name_H-M_alt 'C 1 2/c 1'
_atom_sites_solution_hydrogens geom
_atom_sites_solution_primary direct
_audit_creation_date 2022-08-04
_audit_creation_method
;
Olex2 1.2
(compiled 2015.01.26 svn.r3151 for OlexSys, GUI svn.r4998)
;
_audit_update_record
;
2022-08-06 deposited with the CCDC.	2022-10-04 downloaded from the CCDC.
;
_cell_angle_alpha 90
_cell_angle_beta 121.33(3)
_cell_angle_gamma 90
_cell_formula_units_Z 4
_cell_length_a 30.967(6)
_cell_length_b 12.821(3)
_cell_length_c 27.261(5)
_cell_measurement_reflns_used 2916
_cell_measurement_temperature 100.00
_cell_measurement_theta_max 25.452
_cell_measurement_theta_min 1.791
_cell_volume 9245(4)
_computing_molecular_graphics 'Olex2 (Dolomanov et al., 2009)'
_computing_publication_material 'Olex2 (Dolomanov et al., 2009)'
_computing_structure_refinement 'ShelXL (Sheldrick, 2008)'
_diffrn_ambient_temperature 100
_diffrn_measured_fraction_theta_full 0.956
_diffrn_measured_fraction_theta_max 0.956
_diffrn_measurement_device_type 'Standard Huber 515.2 kappa model (APS 14 ID Beamline)'
_diffrn_measurement_method '\f scan'
_diffrn_radiation_type Synchrotron
_diffrn_radiation_wavelength 0.82656
_diffrn_reflns_av_R_equivalents 0.054
_diffrn_reflns_av_unetI/netI 0.0403
_diffrn_reflns_Laue_measured_fraction_full 0.956
_diffrn_reflns_Laue_measured_fraction_max 0.956
_diffrn_reflns_number 5237
_diffrn_reflns_point_group_measured_fraction_full 0.956
_diffrn_reflns_point_group_measured_fraction_max 0.956
_diffrn_reflns_theta_full 25.493
_diffrn_reflns_theta_max 25.493
_diffrn_reflns_theta_min 2.034
_diffrn_source 'undulator radiation'
_exptl_absorpt_coefficient_mu 1.076
_exptl_absorpt_correction_type none
_exptl_absorpt_process_details 'Wavelength normalisation made by Precognition software'
_exptl_crystal_colour black
_exptl_crystal_density_diffrn 1.588
_exptl_crystal_density_method 'not measured'
_exptl_crystal_description block
_exptl_crystal_F_000 4496
_exptl_crystal_preparation 'Spin crossover'
_exptl_crystal_size_max 0.5
_exptl_crystal_size_mid 0.49
_exptl_crystal_size_min 0.29
_refine_diff_density_max 0.377
_refine_diff_density_min -0.647
_refine_diff_density_rms 0.106
_refine_ls_extinction_method none
_refine_ls_goodness_of_fit_ref 1.346
_refine_ls_hydrogen_treatment constr
_refine_ls_matrix_type full
_refine_ls_number_parameters 725
_refine_ls_number_reflns 5237
_refine_ls_number_restraints 463
_refine_ls_restrained_S_all 1.308
_refine_ls_R_factor_all 0.1258
_refine_ls_R_factor_gt 0.1062
_refine_ls_shift/su_max 0.000
_refine_ls_shift/su_mean 0.000
_refine_ls_structure_factor_coef Fsqd
_refine_ls_weighting_details 'w=1/[\s^2^(Fo^2^)+(0.1076P)^2^+57.5780P] where P=(Fo^2^+2Fc^2^)/3'
_refine_ls_weighting_scheme calc
_refine_ls_wR_factor_gt 0.2474
_refine_ls_wR_factor_ref 0.2568
_reflns_Friedel_coverage 0.000
_reflns_number_gt 4786
_reflns_number_total 5237
_reflns_threshold_expression 'I > 2\s(I)'
_cod_data_source_file d2dt02638d2.cif
_cod_data_source_block fe4_10ns
_cod_database_code 7711634
_shelx_space_group_comment
;
The symmetry employed for this shelxl refinement is uniquely defined
by the following loop, which should always be used as a source of
symmetry information in preference to the above space-group names.
They are only intended as comments.
;
_shelx_estimated_absorpt_t_max 0.817
_shelx_estimated_absorpt_t_min 0.713
_exptl_absorpt_special_details
'Wavelength normalisation process includes the overall absorption and the wavelength-dependent response of the detector'
_olex2_refinement_description
;
1. Fixed Uiso
 At 1.2 times of:
  All C(H) groups
 At 1.5 times of:
  All C(H,H,H) groups
2. Restrained distances
 F6-F7 \\sim F6-F8 \\sim F6-F5 \\sim F7-F8 \\sim F7-F5 \\sim F8-F5
 with sigma of 0.04
 B2-F6 \\sim B2-F7 \\sim B2-F8 \\sim B2-F5
 with sigma of 0.02
 F12-F9 \\sim F12-F10 \\sim F12-F11 \\sim F9-F11 \\sim F10-F11
 with sigma of 0.04
 B3-F12 \\sim B3-F9 \\sim B3-F10 \\sim B3-F11
 with sigma of 0.02
3. Uiso/Uaniso restraints and constraints
F6 \\sim B2 \\sim F7 \\sim F8 \\sim F5: within 1.7A with sigma of 0.01 and
sigma for terminal atoms of 0.01
C50 \\sim C49 \\sim N13: within 1.7A with sigma of 0.01 and sigma for terminal
atoms of 0.01
F10 \\sim B3 \\sim F12 \\sim F9 \\sim F11: within 2A with sigma of 0.01 and
sigma for terminal atoms of 0.02
4. Rigid body (RIGU) restrains
 C46, C47, C48, N12, C44, C45
 with sigma for 1-2 distances of 0.01 and sigma for 1-3 distances of 0.01
 C43, C42, C41, C40, C39, N11
 with sigma for 1-2 distances of 0.01 and sigma for 1-3 distances of 0.01
 C38, C36, C35, N9, N10, C37
 with sigma for 1-2 distances of 0.01 and sigma for 1-3 distances of 0.01
 C34, N8, C30, C31, C32, C33
 with sigma for 1-2 distances of 0.01 and sigma for 1-3 distances of 0.01
 N7, C29, C28, C27, C26, C25
 with sigma for 1-2 distances of 0.01 and sigma for 1-3 distances of 0.01
 N1, C1, C2, C3, C4, C5
 with sigma for 1-2 distances of 0.01 and sigma for 1-3 distances of 0.01
 N2, C6, C7, C8, C9, C10
 with sigma for 1-2 distances of 0.01 and sigma for 1-3 distances of 0.01
 C11, C12, C13, C14, N4, N3
 with sigma for 1-2 distances of 0.01 and sigma for 1-3 distances of 0.01
 N5, C15, C16, C17, C18, C19
 with sigma for 1-2 distances of 0.01 and sigma for 1-3 distances of 0.01
 C20, C21, C22, C23, C24, N6
 with sigma for 1-2 distances of 0.01 and sigma for 1-3 distances of 0.01
5. Others
 Sof(B3)=Sof(F12)=Sof(F9)=Sof(F10)=Sof(F11)=1-FVAR(1)
 Sof(F6)=Sof(F7)=Sof(F8)=Sof(F5)=Sof(B2)=FVAR(1)
6.a Aromatic/amide H refined with riding coordinates:
 C1(H1), C9(H9), C7(H7), C33(H33), C25(H25), C28(H28), C32(H32), C31(H31),
 C18(H18), C16(H16), C48(H48), C24(H24), C4(H4), C2(H2), C8(H8), C3(H3),
 C26(H26), C27(H27), C23(H23), C47(H47), C42(H42), C22(H22), C17(H17), C40(H40),
  C21(H21), C45(H45), C46(H46), C41(H41)
6.b Idealised Me refined as rotating group:
 C13(H13A,H13B,H13C), C37(H37A,H37B,H37C), C50(H50A,H50B,H50C)
;
_shelx_shelxl_version_number 2018/3
_olex2_submission_special_instructions 'No special instructions were received'

loop_
_space_group_symop_operation_xyz
'x, y, z'
'-x, y, -z+1/2'
'x+1/2, y+1/2, z'
'-x+1/2, y+1/2, -z+1/2'
'-x, -y, -z'
'x, -y, z-1/2'
'-x+1/2, -y+1/2, -z'
'x+1/2, -y+1/2, z-1/2'

loop_
_atom_site_label
_atom_site_type_symbol
_atom_site_fract_x
_atom_site_fract_y
_atom_site_fract_z
_atom_site_U_iso_or_equiv
_atom_site_adp_type
_atom_site_occupancy
_atom_site_site_symmetry_order
_atom_site_calc_flag
_atom_site_refinement_flags_posn
_atom_site_refinement_flags_adp
_atom_site_refinement_flags_occupancy
_atom_site_disorder_assembly
_atom_site_disorder_group
Fe0A Fe 0.46872(5) 0.42546(9) 0.83354(6) 0.0539(4) Uani 1 1 d . . . . .
Fe0B Fe 0.37801(5) 0.43143(10) 0.64321(6) 0.0586(5) Uani 1 1 d . . . . .
N3 N 0.4505(3) 0.3264(5) 0.7686(3) 0.0557(18) Uani 1 1 d . U . . .
N7 N 0.4103(3) 0.3672(6) 0.8354(3) 0.0546(18) Uani 1 1 d . U . . .
N11 N 0.6509(3) 0.5821(6) 0.8583(3) 0.061(2) Uani 1 1 d . U . . .
N9 N 0.5122(3) 0.5257(6) 0.8214(3) 0.0540(18) Uani 1 1 d . U . . .
N5 N 0.3595(3) 0.2832(6) 0.6015(4) 0.061(2) Uani 1 1 d . U . . .
N2 N 0.5120(3) 0.3118(6) 0.8744(3) 0.0574(19) Uani 1 1 d . U . . .
N1 N 0.5038(3) 0.4840(6) 0.9132(3) 0.060(2) Uani 1 1 d . U . . .
N8 N 0.4225(3) 0.5376(6) 0.7994(3) 0.0570(19) Uani 1 1 d . U . . .
N10 N 0.5610(3) 0.5341(5) 0.8401(3) 0.0511(18) Uani 1 1 d . U . . .
N4 N 0.4159(3) 0.3252(6) 0.7129(4) 0.0576(19) Uani 1 1 d . U . . .
N6 N 0.3386(3) 0.4580(7) 0.5441(4) 0.070(2) Uani 1 1 d . U . . .
C11 C 0.4665(3) 0.2280(7) 0.7867(4) 0.057(2) Uani 1 1 d . U . . .
N12 N 0.6948(3) 0.4110(7) 0.8555(3) 0.067(2) Uani 1 1 d . U . . .
F1 F 0.3514(3) -0.0019(8) 0.7880(3) 0.135(3) Uani 1 1 d . . . . .
C35 C 0.4918(3) 0.6245(7) 0.8098(4) 0.053(2) Uani 1 1 d . U . . .
F2 F 0.3186(3) 0.0790(7) 0.7039(4) 0.137(3) Uani 1 1 d . . . . .
F4 F 0.2734(3) 0.0684(6) 0.7445(4) 0.128(3) Uani 1 1 d . . . . .
C15 C 0.3733(4) 0.1986(8) 0.6359(4) 0.063(2) Uani 1 1 d . U . . .
C14 C 0.4078(3) 0.2217(7) 0.6956(4) 0.059(2) Uani 1 1 d . U . . .
C34 C 0.4393(4) 0.6315(7) 0.7920(4) 0.061(2) Uani 1 1 d . U . . .
C29 C 0.3678(4) 0.4269(8) 0.8096(4) 0.065(3) Uani 1 1 d . U . . .
C12 C 0.4392(4) 0.1579(7) 0.7422(5) 0.061(2) Uani 1 1 d . U . . .
C1 C 0.4987(4) 0.5801(8) 0.9292(4) 0.070(3) Uani 1 1 d . U . . .
H1 H 0.472546 0.622291 0.902519 0.084 Uiso 1 1 calc R . . . .
C10 C 0.5046(3) 0.2191(7) 0.8470(4) 0.060(2) Uani 1 1 d . U . . .
C5 C 0.5410(4) 0.4223(8) 0.9525(4) 0.064(3) Uani 1 1 d . U . . .
F3 F 0.2867(3) -0.0746(6) 0.7096(4) 0.132(3) Uani 1 1 d . . . . .
C38 C 0.5721(4) 0.6377(7) 0.8411(4) 0.058(2) Uani 1 1 d . U . . .
C39 C 0.6232(4) 0.6633(8) 0.8588(4) 0.070(3) Uani 1 1 d . U . . .
C19 C 0.3285(4) 0.2728(8) 0.5440(5) 0.068(3) Uani 1 1 d . U . . .
C36 C 0.5294(4) 0.6972(7) 0.8239(4) 0.061(2) Uani 1 1 d . U . . .
C6 C 0.5431(3) 0.3194(8) 0.9320(4) 0.059(2) Uani 1 1 d . U . . .
C30 C 0.3754(4) 0.5279(8) 0.7912(4) 0.061(2) Uani 1 1 d . U . . .
C9 C 0.5312(4) 0.1307(8) 0.8786(5) 0.069(3) Uani 1 1 d . U . . .
H9 H 0.527265 0.066933 0.860469 0.083 Uiso 1 1 calc R . . . .
C7 C 0.5708(4) 0.2344(9) 0.9647(5) 0.078(3) Uani 1 1 d . U . . .
H7 H 0.593635 0.241104 1.003981 0.093 Uiso 1 1 calc R . . . .
C33 C 0.4065(4) 0.7159(8) 0.7716(4) 0.072(3) Uani 1 1 d . U . . .
H33 H 0.416852 0.779228 0.764474 0.086 Uiso 1 1 calc R . . . .
C43 C 0.6998(4) 0.5942(8) 0.8736(4) 0.071(3) Uani 1 1 d . U . . .
C25 C 0.4068(4) 0.2727(8) 0.8559(4) 0.070(3) Uani 1 1 d . U . . .
H25 H 0.435376 0.230505 0.873931 0.084 Uiso 1 1 calc R . . . .
C28 C 0.3230(4) 0.3920(9) 0.8044(5) 0.076(3) Uani 1 1 d . U . . .
H28 H 0.294310 0.434006 0.786390 0.091 Uiso 1 1 calc R . . . .
C44 C 0.7227(4) 0.4985(8) 0.8667(4) 0.070(3) Uani 1 1 d . U . . .
C32 C 0.3584(4) 0.7053(8) 0.7619(5) 0.074(3) Uani 1 1 d . U . . .
H32 H 0.336647 0.762276 0.749132 0.089 Uiso 1 1 calc R . . . .
C31 C 0.3423(4) 0.6123(9) 0.7709(4) 0.074(3) Uani 1 1 d . U . . .
H31 H 0.309560 0.605294 0.763681 0.089 Uiso 1 1 calc R . . . .
C18 C 0.3080(4) 0.1770(9) 0.5191(5) 0.076(3) Uani 1 1 d . U . . .
H18 H 0.286821 0.170670 0.479566 0.092 Uiso 1 1 calc R . . . .
C16 C 0.3523(4) 0.1001(9) 0.6125(5) 0.078(3) Uani 1 1 d . U . . .
H16 H 0.360458 0.041979 0.636157 0.093 Uiso 1 1 calc R . . . .
C48 C 0.7105(4) 0.3256(9) 0.8420(4) 0.074(3) Uani 1 1 d . U . . .
H48 H 0.691193 0.265200 0.833389 0.089 Uiso 1 1 calc R . . . .
C24 C 0.3329(4) 0.5481(9) 0.5159(5) 0.078(3) Uani 1 1 d . U . . .
H24 H 0.345346 0.608703 0.537608 0.094 Uiso 1 1 calc R . . . .
C4 C 0.5737(4) 0.4569(9) 1.0086(5) 0.075(3) Uani 1 1 d . U . . .
H4 H 0.598582 0.412871 1.035700 0.090 Uiso 1 1 calc R . . . .
C2 C 0.5306(4) 0.6188(9) 0.9838(5) 0.076(3) Uani 1 1 d . U . . .
H2 H 0.526273 0.685943 0.993408 0.091 Uiso 1 1 calc R . . . .
C8 C 0.5636(4) 0.1404(9) 0.9377(5) 0.078(3) Uani 1 1 d . U . . .
H8 H 0.580643 0.081873 0.959248 0.093 Uiso 1 1 calc R . . . .
C20 C 0.3189(4) 0.3702(9) 0.5118(5) 0.070(3) Uani 1 1 d . U . . .
C3 C 0.5687(4) 0.5567(10) 1.0232(5) 0.082(3) Uani 1 1 d . U . . .
H3 H 0.591104 0.581949 1.059899 0.098 Uiso 1 1 calc R . . . .
C26 C 0.3619(4) 0.2362(9) 0.8510(5) 0.082(3) Uani 1 1 d . U . . .
H26 H 0.360725 0.170984 0.865193 0.098 Uiso 1 1 calc R . . . .
C13 C 0.4419(5) 0.0410(8) 0.7449(5) 0.086(3) Uani 1 1 d . U . . .
H13A H 0.473567 0.019607 0.777499 0.128 Uiso 1 1 calc GR . . . .
H13B H 0.439017 0.014309 0.710435 0.128 Uiso 1 1 calc GR . . . .
H13C H 0.414658 0.014219 0.748471 0.128 Uiso 1 1 calc GR . . . .
C37 C 0.5256(4) 0.8145(8) 0.8240(5) 0.087(3) Uani 1 1 d . U . . .
H37A H 0.491330 0.835384 0.797568 0.130 Uiso 1 1 calc GR . . . .
H37B H 0.547403 0.844864 0.812609 0.130 Uiso 1 1 calc GR . . . .
H37C H 0.535624 0.838011 0.861918 0.130 Uiso 1 1 calc GR . . . .
C27 C 0.3207(4) 0.2976(9) 0.8254(5) 0.082(3) Uani 1 1 d . U . . .
H27 H 0.290720 0.275261 0.822035 0.098 Uiso 1 1 calc R . . . .
C23 C 0.3101(4) 0.5565(10) 0.4579(5) 0.083(3) Uani 1 1 d . U . . .
H23 H 0.308303 0.620441 0.440766 0.099 Uiso 1 1 calc R . . . .
C47 C 0.7545(4) 0.3223(9) 0.8400(5) 0.079(3) Uani 1 1 d . U . . .
H47 H 0.764046 0.261751 0.829275 0.095 Uiso 1 1 calc R . . . .
C42 C 0.7231(5) 0.6917(10) 0.8923(6) 0.094(4) Uani 1 1 d . U . . .
H42 H 0.756738 0.700621 0.903296 0.113 Uiso 1 1 calc R . . . .
C22 C 0.2898(4) 0.4678(10) 0.4250(5) 0.088(3) Uani 1 1 d . U . . .
H22 H 0.273208 0.471214 0.385148 0.105 Uiso 1 1 calc R . . . .
C17 C 0.3199(5) 0.0914(10) 0.5545(6) 0.086(3) Uani 1 1 d . U . . .
H17 H 0.305685 0.026975 0.538653 0.104 Uiso 1 1 calc R . . . .
C40 C 0.6465(4) 0.7616(8) 0.8769(5) 0.081(3) Uani 1 1 d . U . . .
H40 H 0.628034 0.818703 0.877021 0.097 Uiso 1 1 calc R . . . .
C21 C 0.2945(4) 0.3749(10) 0.4519(5) 0.083(3) Uani 1 1 d . U . . .
H21 H 0.281371 0.314431 0.430290 0.100 Uiso 1 1 calc R . . . .
C45 C 0.7675(4) 0.4993(11) 0.8666(6) 0.094(4) Uani 1 1 d . U . . .
H45 H 0.786217 0.560319 0.874750 0.113 Uiso 1 1 calc R . . . .
C46 C 0.7835(4) 0.4108(11) 0.8544(6) 0.092(4) Uani 1 1 d . U . . .
H46 H 0.814123 0.409687 0.855842 0.111 Uiso 1 1 calc R . . . .
C41 C 0.6961(5) 0.7729(10) 0.8941(6) 0.103(4) Uani 1 1 d . U . . .
H41 H 0.711634 0.837327 0.907427 0.123 Uiso 1 1 calc R . . . .
B1 B 0.3090(5) 0.0174(13) 0.7365(7) 0.087(4) Uani 1 1 d . . . . .
C49 C 0.4275(7) -0.1479(18) 0.9050(8) 0.130(5) Uani 1 1 d . U . . .
N13 N 0.4076(6) -0.2258(13) 0.9018(6) 0.139(5) Uani 1 1 d . U . . .
C50 C 0.4498(7) -0.0476(14) 0.9106(7) 0.142(5) Uani 1 1 d . U . . .
H50A H 0.430652 -0.010032 0.875139 0.213 Uiso 1 1 calc GR . . . .
H50B H 0.483936 -0.055934 0.919565 0.213 Uiso 1 1 calc GR . . . .
H50C H 0.449651 -0.009513 0.940831 0.213 Uiso 1 1 calc GR . . . .
F6 F 0.9146(15) 0.613(3) 0.9852(14) 0.173(12) Uani 0.330(19) 1 d D U P A 1
F7 F 0.8449(15) 0.699(3) 0.9461(14) 0.176(13) Uani 0.330(19) 1 d D U P A 1
F8 F 0.8560(14) 0.581(3) 1.0085(15) 0.178(12) Uani 0.330(19) 1 d D U P A 1
F5 F 0.9017(14) 0.725(3) 1.0372(13) 0.181(12) Uani 0.330(19) 1 d D U P A 1
B2 B 0.8799(11) 0.653(2) 0.9953(11) 0.176(11) Uani 0.330(19) 1 d D U P A 1
B3 B 0.8867(6) 0.6293(11) 0.9995(7) 0.113(6) Uani 0.670(19) 1 d D U P A 2
F12 F 0.9358(6) 0.6505(12) 1.0228(10) 0.188(8) Uani 0.670(19) 1 d D U P A 2
F9 F 0.8584(6) 0.7134(13) 0.9756(8) 0.163(7) Uani 0.670(19) 1 d D U P A 2
F10 F 0.8751(6) 0.5491(10) 0.9625(6) 0.155(7) Uani 0.670(19) 1 d D U P A 2
F11 F 0.8848(8) 0.5941(11) 1.0446(7) 0.151(6) Uani 0.670(19) 1 d D U P A 2

loop_
_atom_site_aniso_label
_atom_site_aniso_U_11
_atom_site_aniso_U_22
_atom_site_aniso_U_33
_atom_site_aniso_U_23
_atom_site_aniso_U_13
_atom_site_aniso_U_12
Fe0A 0.0558(8) 0.0438(8) 0.0645(9) 0.0020(6) 0.0329(7) 0.0022(6)
Fe0B 0.0597(9) 0.0479(8) 0.0677(9) -0.0040(6) 0.0328(7) 0.0000(6)
N3 0.054(4) 0.048(4) 0.065(5) 0.002(4) 0.031(4) -0.002(3)
N7 0.053(4) 0.050(4) 0.067(5) -0.001(4) 0.035(4) 0.000(3)
N11 0.061(5) 0.062(5) 0.059(5) -0.005(4) 0.031(4) -0.010(4)
N9 0.047(4) 0.054(5) 0.056(4) -0.003(4) 0.023(4) -0.007(3)
N5 0.057(5) 0.056(5) 0.075(5) -0.010(4) 0.038(4) -0.001(4)
N2 0.054(4) 0.051(5) 0.075(5) 0.010(4) 0.038(4) -0.003(4)
N1 0.058(5) 0.055(5) 0.071(5) 0.006(4) 0.036(4) 0.002(4)
N8 0.056(5) 0.050(4) 0.069(5) -0.003(4) 0.035(4) 0.002(4)
N10 0.062(5) 0.039(4) 0.058(4) -0.003(3) 0.035(4) -0.002(3)
N4 0.054(4) 0.048(4) 0.073(5) -0.003(4) 0.034(4) -0.001(3)
N6 0.076(6) 0.064(5) 0.072(5) -0.008(4) 0.039(5) 0.005(4)
C11 0.055(5) 0.045(5) 0.076(6) 0.006(5) 0.038(5) 0.002(4)
N12 0.055(5) 0.065(5) 0.074(5) 0.011(4) 0.030(4) -0.002(4)
F1 0.097(6) 0.165(8) 0.110(6) 0.018(6) 0.031(5) 0.006(5)
C35 0.068(6) 0.039(5) 0.053(5) 0.003(4) 0.032(5) -0.003(4)
F2 0.127(7) 0.156(8) 0.142(7) 0.045(6) 0.080(6) 0.001(6)
F4 0.106(6) 0.110(6) 0.194(9) -0.006(6) 0.096(6) -0.003(5)
C15 0.060(6) 0.057(6) 0.076(7) -0.019(5) 0.039(5) -0.007(5)
C14 0.063(6) 0.039(5) 0.089(7) -0.003(5) 0.049(6) -0.005(4)
C34 0.069(6) 0.050(6) 0.066(6) 0.001(5) 0.035(5) 0.010(5)
C29 0.050(5) 0.075(7) 0.068(6) -0.008(5) 0.029(5) 0.003(5)
C12 0.065(6) 0.038(5) 0.099(7) -0.004(5) 0.056(6) -0.003(4)
C1 0.076(7) 0.069(7) 0.070(6) -0.004(5) 0.042(6) -0.004(5)
C10 0.058(6) 0.048(6) 0.085(7) 0.010(5) 0.046(5) 0.004(4)
C5 0.052(6) 0.078(7) 0.063(6) -0.001(5) 0.031(5) -0.009(5)
F3 0.113(6) 0.088(5) 0.168(8) -0.007(5) 0.054(6) 0.013(5)
C38 0.071(6) 0.048(5) 0.059(6) -0.002(4) 0.035(5) -0.012(5)
C39 0.081(7) 0.045(5) 0.080(7) 0.000(5) 0.039(6) -0.004(5)
C19 0.060(6) 0.068(7) 0.082(7) -0.016(6) 0.042(5) -0.008(5)
C36 0.074(6) 0.048(5) 0.059(6) 0.001(5) 0.033(5) 0.000(5)
C6 0.052(5) 0.065(6) 0.068(6) 0.017(5) 0.036(5) 0.006(5)
C30 0.057(6) 0.058(6) 0.062(6) -0.001(5) 0.028(5) 0.010(5)
C9 0.076(7) 0.054(6) 0.094(7) 0.013(5) 0.056(6) 0.012(5)
C7 0.067(7) 0.077(7) 0.087(7) 0.028(6) 0.039(6) 0.006(6)
C33 0.080(7) 0.057(6) 0.072(7) 0.007(5) 0.036(6) 0.007(5)
C43 0.069(6) 0.069(7) 0.075(7) -0.002(5) 0.038(6) -0.009(5)
C25 0.069(6) 0.068(7) 0.083(7) -0.006(5) 0.046(6) 0.006(5)
C28 0.064(6) 0.082(7) 0.084(7) -0.010(6) 0.040(6) 0.006(5)
C44 0.059(6) 0.072(7) 0.074(7) 0.005(5) 0.032(5) -0.004(5)
C32 0.080(7) 0.062(6) 0.080(7) 0.003(5) 0.041(6) 0.013(6)
C31 0.063(6) 0.078(7) 0.079(7) -0.001(6) 0.034(6) 0.008(5)
C18 0.073(7) 0.080(7) 0.076(7) -0.021(6) 0.039(6) -0.018(6)
C16 0.081(7) 0.064(6) 0.098(8) -0.015(6) 0.054(7) -0.011(6)
C48 0.073(7) 0.071(7) 0.080(7) 0.016(6) 0.042(6) 0.010(5)
C24 0.092(8) 0.064(7) 0.073(7) -0.005(5) 0.039(6) 0.013(6)
C4 0.071(7) 0.091(8) 0.070(6) 0.010(6) 0.040(6) -0.010(6)
C2 0.082(7) 0.075(7) 0.080(7) -0.013(6) 0.049(6) -0.013(6)
C8 0.079(7) 0.063(7) 0.089(7) 0.027(6) 0.042(6) 0.009(6)
C20 0.058(6) 0.077(7) 0.079(7) -0.016(6) 0.038(6) -0.001(5)
C3 0.072(7) 0.099(9) 0.071(7) -0.016(6) 0.035(6) -0.015(6)
C26 0.080(7) 0.071(7) 0.116(9) 0.003(6) 0.066(7) -0.004(6)
C13 0.094(8) 0.044(6) 0.127(10) -0.006(6) 0.064(8) -0.002(5)
C37 0.089(8) 0.051(6) 0.104(9) 0.004(6) 0.039(7) -0.001(6)
C27 0.070(7) 0.083(8) 0.100(8) 0.007(6) 0.049(7) -0.006(6)
C23 0.078(8) 0.087(8) 0.078(7) 0.009(6) 0.038(6) 0.014(6)
C47 0.073(7) 0.082(7) 0.087(8) 0.021(6) 0.045(6) 0.020(6)
C42 0.083(8) 0.085(8) 0.123(10) -0.028(7) 0.060(8) -0.034(6)
C22 0.076(8) 0.103(9) 0.074(7) 0.005(7) 0.032(6) 0.000(7)
C17 0.084(8) 0.074(7) 0.101(8) -0.030(6) 0.048(7) -0.024(6)
C40 0.088(7) 0.048(6) 0.113(9) -0.011(6) 0.058(7) -0.019(5)
C21 0.073(7) 0.084(8) 0.069(7) -0.019(6) 0.020(6) -0.004(6)
C45 0.066(7) 0.096(9) 0.118(10) 0.014(8) 0.046(7) -0.005(7)
C46 0.068(7) 0.105(9) 0.117(10) 0.024(8) 0.057(7) 0.013(7)
C41 0.099(9) 0.062(7) 0.154(12) -0.035(8) 0.070(9) -0.039(7)
B1 0.062(8) 0.097(11) 0.086(10) 0.010(9) 0.028(8) -0.010(8)
C49 0.144(10) 0.152(12) 0.120(7) 0.032(10) 0.087(8) 0.034(9)
N13 0.164(11) 0.152(12) 0.119(7) 0.025(9) 0.087(8) 0.035(9)
C50 0.135(11) 0.155(12) 0.138(9) 0.044(10) 0.073(9) 0.022(10)
F6 0.19(2) 0.19(2) 0.128(17) -0.012(15) 0.075(16) -0.013(17)
F7 0.19(2) 0.19(2) 0.131(18) 0.008(15) 0.074(16) -0.025(16)
F8 0.20(2) 0.19(2) 0.133(18) 0.015(16) 0.078(16) -0.032(16)
F5 0.20(2) 0.19(2) 0.133(18) -0.009(15) 0.075(16) -0.024(17)
B2 0.19(2) 0.19(2) 0.131(16) 0.001(14) 0.076(15) -0.024(15)
B3 0.139(11) 0.068(9) 0.165(12) 0.035(9) 0.102(10) -0.008(9)
F12 0.116(11) 0.116(11) 0.265(17) 0.006(12) 0.053(12) -0.008(9)
F9 0.146(12) 0.108(10) 0.210(16) 0.050(11) 0.075(12) 0.059(9)
F10 0.184(13) 0.085(8) 0.129(11) -0.009(7) 0.036(9) 0.018(8)
F11 0.234(15) 0.103(9) 0.131(11) 0.000(8) 0.106(11) 0.006(10)

loop_
_atom_type_symbol
_atom_type_description
_atom_type_scat_dispersion_real
_atom_type_scat_dispersion_imag
_atom_type_scat_source
C C 0.0050 0.0020 'International Tables Vol C Tables 4.2.6.8 and 6.1.1.4'
H H 0.0000 0.0000 'International Tables Vol C Tables 4.2.6.8 and 6.1.1.4'
B B 0.0020 0.0010 'International Tables Vol C Tables 4.2.6.8 and 6.1.1.4'
F F 0.0250 0.0140 'International Tables Vol C Tables 4.2.6.8 and 6.1.1.4'
Fe Fe 0.3670 1.1190 'International Tables Vol C Tables 4.2.6.8 and 6.1.1.4'
N N 0.0090 0.0050 'International Tables Vol C Tables 4.2.6.8 and 6.1.1.4'

loop_
_geom_angle_atom_site_label_1
_geom_angle_atom_site_label_2
_geom_angle_atom_site_label_3
_geom_angle
_geom_angle_site_symmetry_1
_geom_angle_site_symmetry_3
_geom_angle_publ_flag
N3 Fe0A N9 99.4(3) . . ?
N7 Fe0A N3 86.7(3) . . ?
N7 Fe0A N9 160.7(3) . . ?
N7 Fe0A N1 95.8(3) . . ?
N2 Fe0A N3 79.7(3) . . ?
N2 Fe0A N7 94.0(3) . . ?
N2 Fe0A N9 105.0(3) . . ?
N2 Fe0A N1 80.3(3) . . ?
N1 Fe0A N3 160.0(3) . . ?
N1 Fe0A N9 84.7(3) . . ?
N8 Fe0A N3 104.6(3) . . ?
N8 Fe0A N7 80.3(3) . . ?
N8 Fe0A N9 80.5(3) . . ?
N8 Fe0A N2 172.6(3) . . ?
N8 Fe0A N1 95.4(3) . . ?
N11 Fe0B N5 143.8(3) 2_656 . ?
N11 Fe0B N10 76.2(3) 2_656 2_656 ?
N11 Fe0B N4 129.2(3) 2_656 . ?
N11 Fe0B N6 83.3(3) 2_656 . ?
N11 Fe0B N12 72.3(3) 2_656 2_656 ?
N5 Fe0B N10 128.4(3) . 2_656 ?
N5 Fe0B N6 71.3(3) . . ?
N5 Fe0B N12 85.0(3) . 2_656 ?
N10 Fe0B N6 91.6(3) 2_656 . ?
N10 Fe0B N12 146.3(3) 2_656 2_656 ?
N4 Fe0B N5 77.1(3) . . ?
N4 Fe0B N10 100.8(3) . 2_656 ?
N4 Fe0B N6 147.0(3) . . ?
N4 Fe0B N12 90.2(3) . 2_656 ?
N12 Fe0B N6 96.2(3) 2_656 . ?
N4 N3 Fe0A 134.9(6) . . ?
N4 N3 C11 109.4(7) . . ?
C11 N3 Fe0A 112.8(6) . . ?
C29 N7 Fe0A 115.2(6) . . ?
C29 N7 C25 116.8(8) . . ?
C25 N7 Fe0A 127.8(6) . . ?
C39 N11 Fe0B 116.0(6) . 2_656 ?
C39 N11 C43 121.4(9) . . ?
C43 N11 Fe0B 120.2(7) . 2_656 ?
N10 N9 Fe0A 135.8(6) . . ?
N10 N9 C35 108.0(7) . . ?
C35 N9 Fe0A 111.0(6) . . ?
C15 N5 Fe0B 116.3(6) . . ?
C15 N5 C19 120.3(8) . . ?
C19 N5 Fe0B 122.5(7) . . ?
C10 N2 Fe0A 118.9(6) . . ?
C6 N2 Fe0A 119.1(6) . . ?
C6 N2 C10 121.1(8) . . ?
C1 N1 Fe0A 127.4(7) . . ?
C1 N1 C5 118.4(9) . . ?
C5 N1 Fe0A 113.5(7) . . ?
C34 N8 Fe0A 119.4(6) . . ?
C30 N8 Fe0A 118.9(6) . . ?
C30 N8 C34 120.9(8) . . ?
N9 N10 Fe0B 137.2(6) . 2_656 ?
N9 N10 C38 108.1(7) . . ?
C38 N10 Fe0B 114.0(6) . 2_656 ?
N3 N4 Fe0B 139.2(6) . . ?
N3 N4 C14 107.2(7) . . ?
C14 N4 Fe0B 113.0(6) . . ?
C24 N6 Fe0B 128.1(7) . . ?
C24 N6 C20 117.3(9) . . ?
C20 N6 Fe0B 114.6(7) . . ?
N3 C11 C12 110.1(8) . . ?
N3 C11 C10 114.6(8) . . ?
C12 C11 C10 135.1(9) . . ?
C44 N12 Fe0B 114.8(7) . 2_656 ?
C48 N12 Fe0B 127.2(7) . 2_656 ?
C48 N12 C44 117.9(9) . . ?
N9 C35 C34 116.0(8) . . ?
N9 C35 C36 109.6(8) . . ?
C36 C35 C34 134.0(9) . . ?
N5 C15 C14 113.7(8) . . ?
N5 C15 C16 119.9(10) . . ?
C16 C15 C14 126.3(10) . . ?
N4 C14 C15 118.5(9) . . ?
N4 C14 C12 109.5(9) . . ?
C12 C14 C15 131.8(9) . . ?
N8 C34 C35 110.3(8) . . ?
N8 C34 C33 119.3(9) . . ?
C33 C34 C35 130.4(10) . . ?
N7 C29 C30 113.2(8) . . ?
N7 C29 C28 121.2(10) . . ?
C28 C29 C30 125.6(9) . . ?
C11 C12 C14 103.7(8) . . ?
C11 C12 C13 127.7(10) . . ?
C14 C12 C13 128.6(10) . . ?
N1 C1 H1 118.6 . . ?
N1 C1 C2 122.7(10) . . ?
C2 C1 H1 118.6 . . ?
N2 C10 C11 111.1(8) . . ?
N2 C10 C9 119.4(9) . . ?
C9 C10 C11 129.4(9) . . ?
N1 C5 C6 114.9(9) . . ?
N1 C5 C4 121.2(10) . . ?
C4 C5 C6 124.0(10) . . ?
N10 C38 C39 116.7(9) . . ?
N10 C38 C36 110.2(8) . . ?
C36 C38 C39 133.1(9) . . ?
N11 C39 C38 114.6(8) . . ?
N11 C39 C40 118.8(10) . . ?
C40 C39 C38 126.7(10) . . ?
N5 C19 C18 121.5(10) . . ?
N5 C19 C20 114.3(9) . . ?
C18 C19 C20 124.2(10) . . ?
C35 C36 C37 128.0(9) . . ?
C38 C36 C35 104.0(8) . . ?
C38 C36 C37 127.8(9) . . ?
N2 C6 C5 111.4(8) . . ?
N2 C6 C7 121.3(10) . . ?
C7 C6 C5 127.2(10) . . ?
N8 C30 C29 112.1(8) . . ?
N8 C30 C31 120.1(9) . . ?
C31 C30 C29 127.6(9) . . ?
C10 C9 H9 120.7 . . ?
C8 C9 C10 118.6(10) . . ?
C8 C9 H9 120.7 . . ?
C6 C7 H7 120.9 . . ?
C8 C7 C6 118.2(11) . . ?
C8 C7 H7 120.9 . . ?
C34 C33 H33 120.2 . . ?
C32 C33 C34 119.6(10) . . ?
C32 C33 H33 120.2 . . ?
N11 C43 C44 113.6(9) . . ?
N11 C43 C42 119.7(10) . . ?
C42 C43 C44 126.7(10) . . ?
N7 C25 H25 118.6 . . ?
N7 C25 C26 122.9(10) . . ?
C26 C25 H25 118.6 . . ?
C29 C28 H28 119.7 . . ?
C27 C28 C29 120.6(10) . . ?
C27 C28 H28 119.7 . . ?
N12 C44 C43 115.3(9) . . ?
N12 C44 C45 121.7(11) . . ?
C45 C44 C43 122.7(10) . . ?
C33 C32 H32 119.6 . . ?
C31 C32 C33 120.9(10) . . ?
C31 C32 H32 119.6 . . ?
C30 C31 H31 120.4 . . ?
C32 C31 C30 119.1(10) . . ?
C32 C31 H31 120.4 . . ?
C19 C18 H18 120.8 . . ?
C17 C18 C19 118.4(11) . . ?
C17 C18 H18 120.8 . . ?
C15 C16 H16 120.5 . . ?
C17 C16 C15 118.9(11) . . ?
C17 C16 H16 120.5 . . ?
N12 C48 H48 118.6 . . ?
N12 C48 C47 122.8(11) . . ?
C47 C48 H48 118.6 . . ?
N6 C24 H24 117.8 . . ?
N6 C24 C23 124.4(11) . . ?
C23 C24 H24 117.8 . . ?
C5 C4 H4 120.5 . . ?
C3 C4 C5 119.1(11) . . ?
C3 C4 H4 120.5 . . ?
C1 C2 H2 120.6 . . ?
C3 C2 C1 118.8(11) . . ?
C3 C2 H2 120.6 . . ?
C9 C8 H8 119.3 . . ?
C7 C8 C9 121.3(10) . . ?
C7 C8 H8 119.3 . . ?
N6 C20 C19 115.7(9) . . ?
N6 C20 C21 120.5(11) . . ?
C21 C20 C19 123.7(10) . . ?
C4 C3 H3 120.1 . . ?
C2 C3 C4 119.8(11) . . ?
C2 C3 H3 120.1 . . ?
C25 C26 H26 120.7 . . ?
C27 C26 C25 118.6(11) . . ?
C27 C26 H26 120.7 . . ?
C12 C13 H13A 109.5 . . ?
C12 C13 H13B 109.5 . . ?
C12 C13 H13C 109.5 . . ?
H13A C13 H13B 109.5 . . ?
H13A C13 H13C 109.5 . . ?
H13B C13 H13C 109.5 . . ?
C36 C37 H37A 109.5 . . ?
C36 C37 H37B 109.5 . . ?
C36 C37 H37C 109.5 . . ?
H37A C37 H37B 109.5 . . ?
H37A C37 H37C 109.5 . . ?
H37B C37 H37C 109.5 . . ?
C28 C27 H27 120.0 . . ?
C26 C27 C28 119.9(11) . . ?
C26 C27 H27 120.0 . . ?
C24 C23 H23 120.8 . . ?
C24 C23 C22 118.4(12) . . ?
C22 C23 H23 120.8 . . ?
C48 C47 H47 120.9 . . ?
C46 C47 C48 118.1(11) . . ?
C46 C47 H47 120.9 . . ?
C43 C42 H42 120.4 . . ?
C41 C42 C43 119.3(11) . . ?
C41 C42 H42 120.4 . . ?
C23 C22 H22 120.5 . . ?
C21 C22 C23 118.9(11) . . ?
C21 C22 H22 120.5 . . ?
C18 C17 H17 119.6 . . ?
C16 C17 C18 120.8(11) . . ?
C16 C17 H17 119.6 . . ?
C39 C40 H40 120.1 . . ?
C41 C40 C39 119.8(11) . . ?
C41 C40 H40 120.1 . . ?
C20 C21 H21 119.8 . . ?
C22 C21 C20 120.4(11) . . ?
C22 C21 H21 119.8 . . ?
C44 C45 H45 120.3 . . ?
C46 C45 C44 119.4(12) . . ?
C46 C45 H45 120.3 . . ?
C47 C46 H46 120.0 . . ?
C45 C46 C47 119.9(11) . . ?
C45 C46 H46 120.0 . . ?
C42 C41 C40 121.0(11) . . ?
C42 C41 H41 119.5 . . ?
C40 C41 H41 119.5 . . ?
F1 B1 F4 110.1(13) . . ?
F1 B1 F3 110.1(13) . . ?
F2 B1 F1 111.5(11) . . ?
F2 B1 F4 107.2(12) . . ?
F2 B1 F3 112.2(13) . . ?
F3 B1 F4 105.5(11) . . ?
N13 C49 C50 175(2) . . ?
C49 C50 H50A 109.5 . . ?
C49 C50 H50B 109.5 . . ?
C49 C50 H50C 109.5 . . ?
H50A C50 H50B 109.5 . . ?
H50A C50 H50C 109.5 . . ?
H50B C50 H50C 109.5 . . ?
F6 B2 F7 106(2) . . ?
F6 B2 F5 110(2) . . ?
F8 B2 F6 114(2) . . ?
F8 B2 F7 107(2) . . ?
F8 B2 F5 110(2) . . ?
F5 B2 F7 109(2) . . ?
F12 B3 F10 107.8(14) . . ?
F12 B3 F11 102.4(15) . . ?
F9 B3 F12 111.4(14) . . ?
F9 B3 F10 113.5(16) . . ?
F9 B3 F11 113.0(15) . . ?
F11 B3 F10 108.0(13) . . ?

loop_
_geom_bond_atom_site_label_1
_geom_bond_atom_site_label_2
_geom_bond_distance
_geom_bond_site_symmetry_2
_geom_bond_publ_flag
Fe0A N3 2.006(8) . ?
Fe0A N7 1.982(7) . ?
Fe0A N9 2.010(7) . ?
Fe0A N2 1.899(7) . ?
Fe0A N1 2.001(8) . ?
Fe0A N8 1.897(7) . ?
Fe0B N11 2.120(8) 2_656 ?
Fe0B N5 2.135(8) . ?
Fe0B N10 2.148(7) 2_656 ?
Fe0B N4 2.126(8) . ?
Fe0B N6 2.341(9) . ?
Fe0B N12 2.289(8) 2_656 ?
N3 N4 1.329(10) . ?
N3 C11 1.352(11) . ?
N7 C29 1.358(12) . ?
N7 C25 1.362(13) . ?
N11 C39 1.352(12) . ?
N11 C43 1.354(13) . ?
N9 N10 1.324(10) . ?
N9 C35 1.378(11) . ?
N5 C15 1.350(12) . ?
N5 C19 1.352(12) . ?
N2 C10 1.360(12) . ?
N2 C6 1.352(12) . ?
N1 C1 1.345(12) . ?
N1 C5 1.348(12) . ?
N8 C34 1.369(12) . ?
N8 C30 1.359(12) . ?
N10 C38 1.369(11) . ?
N4 C14 1.387(11) . ?
N6 C24 1.347(13) . ?
N6 C20 1.361(13) . ?
C11 C12 1.388(13) . ?
C11 C10 1.444(13) . ?
N12 C44 1.350(13) . ?
N12 C48 1.324(13) . ?
F1 B1 1.356(15) . ?
C35 C34 1.436(13) . ?
C35 C36 1.382(13) . ?
F2 B1 1.331(16) . ?
F4 B1 1.393(17) . ?
C15 C14 1.437(14) . ?
C15 C16 1.413(14) . ?
C14 C12 1.395(13) . ?
C34 C33 1.388(13) . ?
C29 C30 1.452(14) . ?
C29 C28 1.395(14) . ?
C12 C13 1.501(13) . ?
C1 H1 0.9300 . ?
C1 C2 1.380(14) . ?
C10 C9 1.403(13) . ?
C5 C6 1.446(14) . ?
C5 C4 1.398(14) . ?
F3 B1 1.372(17) . ?
C38 C39 1.434(14) . ?
C38 C36 1.378(13) . ?
C39 C40 1.408(14) . ?
C19 C18 1.387(14) . ?
C19 C20 1.466(15) . ?
C36 C37 1.510(13) . ?
C6 C7 1.387(13) . ?
C30 C31 1.393(14) . ?
C9 H9 0.9300 . ?
C9 C8 1.391(15) . ?
C7 H7 0.9300 . ?
C7 C8 1.370(16) . ?
C33 H33 0.9300 . ?
C33 C32 1.377(15) . ?
C43 C44 1.476(15) . ?
C43 C42 1.401(15) . ?
C25 H25 0.9300 . ?
C25 C26 1.406(14) . ?
C28 H28 0.9300 . ?
C28 C27 1.357(15) . ?
C44 C45 1.390(15) . ?
C32 H32 0.9300 . ?
C32 C31 1.363(15) . ?
C31 H31 0.9300 . ?
C18 H18 0.9300 . ?
C18 C17 1.378(16) . ?
C16 H16 0.9300 . ?
C16 C17 1.368(16) . ?
C48 H48 0.9300 . ?
C48 C47 1.394(14) . ?
C24 H24 0.9300 . ?
C24 C23 1.361(15) . ?
C4 H4 0.9300 . ?
C4 C3 1.374(16) . ?
C2 H2 0.9300 . ?
C2 C3 1.364(16) . ?
C8 H8 0.9300 . ?
C20 C21 1.398(14) . ?
C3 H3 0.9300 . ?
C26 H26 0.9300 . ?
C26 C27 1.344(15) . ?
C13 H13A 0.9600 . ?
C13 H13B 0.9600 . ?
C13 H13C 0.9600 . ?
C37 H37A 0.9600 . ?
C37 H37B 0.9600 . ?
C37 H37C 0.9600 . ?
C27 H27 0.9300 . ?
C23 H23 0.9300 . ?
C23 C22 1.381(16) . ?
C47 H47 0.9300 . ?
C47 C46 1.370(16) . ?
C42 H42 0.9300 . ?
C42 C41 1.352(17) . ?
C22 H22 0.9300 . ?
C22 C21 1.367(16) . ?
C17 H17 0.9300 . ?
C40 H40 0.9300 . ?
C40 C41 1.359(16) . ?
C21 H21 0.9300 . ?
C45 H45 0.9300 . ?
C45 C46 1.346(17) . ?
C46 H46 0.9300 . ?
C41 H41 0.9300 . ?
C49 N13 1.15(2) . ?
C49 C50 1.43(2) . ?
C50 H50A 0.9600 . ?
C50 H50B 0.9600 . ?
C50 H50C 0.9600 . ?
F6 B2 1.34(2) . ?
F7 B2 1.35(2) . ?
F8 B2 1.34(2) . ?
F5 B2 1.34(2) . ?
B3 F12 1.336(15) . ?
B3 F9 1.329(14) . ?
B3 F10 1.352(14) . ?
B3 F11 1.341(14) . ?

loop_
_geom_torsion_atom_site_label_1
_geom_torsion_atom_site_label_2
_geom_torsion_atom_site_label_3
_geom_torsion_atom_site_label_4
_geom_torsion
_geom_torsion_site_symmetry_1
_geom_torsion_site_symmetry_2
_geom_torsion_site_symmetry_3
_geom_torsion_site_symmetry_4
_geom_torsion_publ_flag
Fe0A N3 N4 Fe0B 34.9(13) . . . . ?
Fe0A N3 N4 C14 -155.4(6) . . . . ?
Fe0A N3 C11 C12 159.6(6) . . . . ?
Fe0A N3 C11 C10 -16.9(9) . . . . ?
Fe0A N7 C29 C30 -6.5(10) . . . . ?
Fe0A N7 C29 C28 175.7(8) . . . . ?
Fe0A N7 C25 C26 -175.0(8) . . . . ?
Fe0A N9 N10 Fe0B 40.5(12) . . . 2_656 ?
Fe0A N9 N10 C38 -150.4(7) . . . . ?
Fe0A N9 C35 C34 -17.9(9) . . . . ?
Fe0A N9 C35 C36 156.4(6) . . . . ?
Fe0A N2 C10 C11 6.2(10) . . . . ?
Fe0A N2 C10 C9 -170.7(6) . . . . ?
Fe0A N2 C6 C5 -5.6(10) . . . . ?
Fe0A N2 C6 C7 172.0(7) . . . . ?
Fe0A N1 C1 C2 -168.9(7) . . . . ?
Fe0A N1 C5 C6 -9.7(10) . . . . ?
Fe0A N1 C5 C4 171.5(7) . . . . ?
Fe0A N8 C34 C35 3.5(10) . . . . ?
Fe0A N8 C34 C33 -174.5(7) . . . . ?
Fe0A N8 C30 C29 -1.6(10) . . . . ?
Fe0A N8 C30 C31 174.3(7) . . . . ?
Fe0B N11 C39 C38 -17.8(11) 2_656 . . . ?
Fe0B N11 C39 C40 161.2(8) 2_656 . . . ?
Fe0B N11 C43 C44 21.9(12) 2_656 . . . ?
Fe0B N11 C43 C42 -159.7(9) 2_656 . . . ?
Fe0B N5 C15 C14 -12.9(10) . . . . ?
Fe0B N5 C15 C16 164.7(7) . . . . ?
Fe0B N5 C19 C18 -165.5(7) . . . . ?
Fe0B N5 C19 C20 14.3(11) . . . . ?
Fe0B N10 C38 C39 -6.4(10) 2_656 . . . ?
Fe0B N10 C38 C36 173.3(6) 2_656 . . . ?
Fe0B N4 C14 C15 -4.6(10) . . . . ?
Fe0B N4 C14 C12 171.8(6) . . . . ?
Fe0B N6 C24 C23 178.7(8) . . . . ?
Fe0B N6 C20 C19 -3.9(10) . . . . ?
Fe0B N6 C20 C21 -179.7(8) . . . . ?
Fe0B N12 C44 C43 -4.4(11) 2_656 . . . ?
Fe0B N12 C44 C45 -178.9(8) 2_656 . . . ?
Fe0B N12 C48 C47 177.1(7) 2_656 . . . ?
N3 Fe0A N2 C10 -12.0(6) . . . . ?
N3 Fe0A N2 C6 179.3(7) . . . . ?
N3 Fe0A N8 C34 -107.7(7) . . . . ?
N3 Fe0A N8 C30 82.5(7) . . . . ?
N3 N4 C14 C15 -177.3(8) . . . . ?
N3 N4 C14 C12 -0.9(10) . . . . ?
N3 C11 C12 C14 3.1(10) . . . . ?
N3 C11 C12 C13 -174.8(9) . . . . ?
N3 C11 C10 N2 7.6(11) . . . . ?
N3 C11 C10 C9 -175.9(9) . . . . ?
N7 Fe0A N2 C10 73.9(7) . . . . ?
N7 Fe0A N2 C6 -94.8(6) . . . . ?
N7 Fe0A N8 C34 168.3(7) . . . . ?
N7 Fe0A N8 C30 -1.5(7) . . . . ?
N7 C29 C30 N8 5.2(12) . . . . ?
N7 C29 C30 C31 -170.2(9) . . . . ?
N7 C29 C28 C27 0.4(16) . . . . ?
N7 C25 C26 C27 -0.6(17) . . . . ?
N11 C39 C40 C41 -0.9(17) . . . . ?
N11 C43 C44 N12 -10.2(13) . . . . ?
N11 C43 C44 C45 164.2(10) . . . . ?
N11 C43 C42 C41 -0.7(19) . . . . ?
N9 Fe0A N2 C10 -109.1(6) . . . . ?
N9 Fe0A N2 C6 82.2(7) . . . . ?
N9 Fe0A N8 C34 -10.4(7) . . . . ?
N9 Fe0A N8 C30 179.9(7) . . . . ?
N9 N10 C38 C39 -178.2(8) . . . . ?
N9 N10 C38 C36 1.5(10) . . . . ?
N9 C35 C34 N8 10.1(11) . . . . ?
N9 C35 C34 C33 -172.3(9) . . . . ?
N9 C35 C36 C38 3.0(10) . . . . ?
N9 C35 C36 C37 -173.4(10) . . . . ?
N5 C15 C14 N4 11.6(12) . . . . ?
N5 C15 C14 C12 -163.8(9) . . . . ?
N5 C15 C16 C17 2.8(15) . . . . ?
N5 C19 C18 C17 0.1(15) . . . . ?
N5 C19 C20 N6 -5.7(12) . . . . ?
N5 C19 C20 C21 169.9(9) . . . . ?
N2 C10 C9 C8 1.4(13) . . . . ?
N2 C6 C7 C8 -3.8(14) . . . . ?
N1 Fe0A N2 C10 169.2(7) . . . . ?
N1 Fe0A N2 C6 0.5(6) . . . . ?
N1 Fe0A N8 C34 73.3(7) . . . . ?
N1 Fe0A N8 C30 -96.5(7) . . . . ?
N1 C1 C2 C3 -0.7(16) . . . . ?
N1 C5 C6 N2 9.9(11) . . . . ?
N1 C5 C6 C7 -167.5(9) . . . . ?
N1 C5 C4 C3 -2.0(15) . . . . ?
N8 C34 C33 C32 3.3(15) . . . . ?
N8 C30 C31 C32 -2.8(15) . . . . ?
N10 N9 C35 C34 -176.6(7) . . . . ?
N10 N9 C35 C36 -2.3(10) . . . . ?
N10 C38 C39 N11 15.9(13) . . . . ?
N10 C38 C39 C40 -162.9(10) . . . . ?
N10 C38 C36 C35 -2.8(10) . . . . ?
N10 C38 C36 C37 173.7(10) . . . . ?
N4 N3 C11 C12 -3.8(10) . . . . ?
N4 N3 C11 C10 179.7(7) . . . . ?
N4 C14 C12 C11 -1.3(10) . . . . ?
N4 C14 C12 C13 176.5(9) . . . . ?
N6 C24 C23 C22 2.3(18) . . . . ?
N6 C20 C21 C22 -0.3(16) . . . . ?
C11 N3 N4 Fe0B -166.8(7) . . . . ?
C11 N3 N4 C14 2.9(9) . . . . ?
C11 C10 C9 C8 -174.9(9) . . . . ?
N12 C44 C45 C46 0.6(18) . . . . ?
N12 C48 C47 C46 1.9(16) . . . . ?
C35 N9 N10 Fe0B -168.6(6) . . . 2_656 ?
C35 N9 N10 C38 0.5(9) . . . . ?
C35 C34 C33 C32 -174.1(10) . . . . ?
C15 N5 C19 C18 3.3(14) . . . . ?
C15 N5 C19 C20 -177.0(8) . . . . ?
C15 C14 C12 C11 174.5(9) . . . . ?
C15 C14 C12 C13 -7.7(17) . . . . ?
C15 C16 C17 C18 0.5(17) . . . . ?
C14 C15 C16 C17 -179.9(10) . . . . ?
C34 N8 C30 C29 -171.1(8) . . . . ?
C34 N8 C30 C31 4.7(13) . . . . ?
C34 C35 C36 C38 175.9(10) . . . . ?
C34 C35 C36 C37 -0.5(18) . . . . ?
C34 C33 C32 C31 -1.5(16) . . . . ?
C29 N7 C25 C26 0.3(14) . . . . ?
C29 C30 C31 C32 172.4(10) . . . . ?
C29 C28 C27 C26 -0.6(18) . . . . ?
C12 C11 C10 N2 -167.8(10) . . . . ?
C12 C11 C10 C9 8.8(17) . . . . ?
C1 N1 C5 C6 178.6(8) . . . . ?
C1 N1 C5 C4 -0.2(13) . . . . ?
C1 C2 C3 C4 -1.6(17) . . . . ?
C10 N2 C6 C5 -174.0(8) . . . . ?
C10 N2 C6 C7 3.5(13) . . . . ?
C10 C11 C12 C14 178.6(10) . . . . ?
C10 C11 C12 C13 0.7(17) . . . . ?
C10 C9 C8 C7 -1.8(15) . . . . ?
C5 N1 C1 C2 1.6(14) . . . . ?
C5 C6 C7 C8 173.3(9) . . . . ?
C5 C4 C3 C2 2.9(16) . . . . ?
C38 C39 C40 C41 177.9(11) . . . . ?
C39 N11 C43 C44 -176.2(9) . . . . ?
C39 N11 C43 C42 2.3(16) . . . . ?
C39 C38 C36 C35 176.9(10) . . . . ?
C39 C38 C36 C37 -6.7(18) . . . . ?
C39 C40 C41 C42 2(2) . . . . ?
C19 N5 C15 C14 177.7(8) . . . . ?
C19 N5 C15 C16 -4.7(14) . . . . ?
C19 C18 C17 C16 -2.0(17) . . . . ?
C19 C20 C21 C22 -175.7(10) . . . . ?
C36 C35 C34 N8 -162.4(10) . . . . ?
C36 C35 C34 C33 15.2(18) . . . . ?
C36 C38 C39 N11 -163.7(10) . . . . ?
C36 C38 C39 C40 17.4(19) . . . . ?
C6 N2 C10 C11 174.6(7) . . . . ?
C6 N2 C10 C9 -2.3(12) . . . . ?
C6 C5 C4 C3 179.3(9) . . . . ?
C6 C7 C8 C9 3.0(16) . . . . ?
C30 N8 C34 C35 173.0(8) . . . . ?
C30 N8 C34 C33 -4.9(13) . . . . ?
C30 C29 C28 C27 -177.2(10) . . . . ?
C33 C32 C31 C30 1.2(16) . . . . ?
C43 N11 C39 C38 179.6(9) . . . . ?
C43 N11 C39 C40 -1.4(15) . . . . ?
C43 C44 C45 C46 -173.5(11) . . . . ?
C43 C42 C41 C40 -2(2) . . . . ?
C25 N7 C29 C30 177.6(8) . . . . ?
C25 N7 C29 C28 -0.3(14) . . . . ?
C25 C26 C27 C28 0.7(18) . . . . ?
C28 C29 C30 N8 -177.1(9) . . . . ?
C28 C29 C30 C31 7.5(17) . . . . ?
C44 N12 C48 C47 1.3(15) . . . . ?
C44 C43 C42 C41 177.5(12) . . . . ?
C44 C45 C46 C47 2.8(19) . . . . ?
C18 C19 C20 N6 174.1(9) . . . . ?
C18 C19 C20 C21 -10.3(16) . . . . ?
C16 C15 C14 N4 -165.7(9) . . . . ?
C16 C15 C14 C12 18.8(17) . . . . ?
C48 N12 C44 C43 171.9(9) . . . . ?
C48 N12 C44 C45 -2.6(15) . . . . ?
C48 C47 C46 C45 -4.0(18) . . . . ?
C24 N6 C20 C19 176.4(9) . . . . ?
C24 N6 C20 C21 0.7(14) . . . . ?
C24 C23 C22 C21 -1.8(17) . . . . ?
C4 C5 C6 N2 -171.4(8) . . . . ?
C4 C5 C6 C7 11.3(15) . . . . ?
C20 N6 C24 C23 -1.7(16) . . . . ?
C20 C19 C18 C17 -179.6(10) . . . . ?
C23 C22 C21 C20 0.8(17) . . . . ?
C42 C43 C44 N12 171.5(11) . . . . ?
C42 C43 C44 C45 -14.1(18) . . . . ?
